data_7031584
loop_
_publ_author_name
'Wang, Kai'
'Zou, Hua-Hong'
'Chen, Zi-Lu'
'Zhang, Zhong'
'Sun, Wei-Yin'
'Liang, Fu-Pei'

_publ_section_title
;
 A series of 3D metal organic frameworks based on [24-MC-6] metallacrown
 clusters: structure, magnetic and luminescence properties.
;
_journal_issue 34
_journal_name_full 'Dalton transactions (Cambridge, England : 2003)'
_journal_page_first 12989
_journal_paper_doi 10.1039/c4dt01593b
_journal_volume 43
_journal_year 2014
_chemical_formula_moiety 'C8 H4 Cd O5, O'
_chemical_formula_sum 'C8 H4 Cd O6'
_chemical_formula_weight 308.53
_space_group_crystal_system cubic
_space_group_IT_number 206
_space_group_name_Hall '-I 2b 2c 3'
_space_group_name_H-M_alt 'I a -3'
_symmetry_Int_Tables_number 206
_symmetry_space_group_name_Hall '-I 2b 2c 3'
_symmetry_space_group_name_H-M 'I a -3'
_atom_sites_solution_primary iterative
_audit_creation_date 2014-04-16
_audit_creation_method
;
Olex2 1.2
(compiled 2014.03.20 svn.r2914 for OlexSys, GUI svn.r4816)
;
_cell_angle_alpha 90
_cell_angle_beta 90
_cell_angle_gamma 90
_cell_formula_units_Z 48
_cell_length_a 22.9897(18)
_cell_length_b 22.9897(18)
_cell_length_c 22.9897(18)
_cell_measurement_reflns_used 7235
_cell_measurement_temperature 160.15
_cell_measurement_theta_max 27.46
_cell_measurement_theta_min 2.51
_cell_volume 12150.7(16)
_computing_molecular_graphics 'Olex2 (Dolomanov et al., 2009)'
_computing_publication_material 'Olex2 (Dolomanov et al., 2009)'
_computing_structure_refinement 'olex2.refine (Bourhis et al., 2013)'
_computing_structure_solution 'olex2.solve (Bourhis et al., 2013)'
_diffrn_ambient_temperature 160.15
_diffrn_measured_fraction_theta_full 0.9945
_diffrn_measured_fraction_theta_max 0.9953
_diffrn_measurement_device_type 'Bruker APEX-II CCD'
_diffrn_measurement_method '\f and \w scans'
_diffrn_radiation_monochromator graphite
_diffrn_radiation_type 'Mo K\a'
_diffrn_radiation_wavelength 0.71073
_diffrn_reflns_av_R_equivalents 0.0191
_diffrn_reflns_av_unetI/netI 0.0178
_diffrn_reflns_limit_h_max 22
_diffrn_reflns_limit_h_min -17
_diffrn_reflns_limit_k_max 29
_diffrn_reflns_limit_k_min -10
_diffrn_reflns_limit_l_max 29
_diffrn_reflns_limit_l_min -4
_diffrn_reflns_number 10260
_diffrn_reflns_theta_full 26.0000
_diffrn_reflns_theta_max 27.46
_diffrn_reflns_theta_min 1.77
_diffrn_standards_number 0
_exptl_absorpt_coefficient_mu 2.161
_exptl_absorpt_correction_type none
_exptl_crystal_colour colourless
_exptl_crystal_colour_primary colourless
_exptl_crystal_density_diffrn 2.0237
_exptl_crystal_description block
_exptl_crystal_F_000 7069.7449
_exptl_crystal_size_max 0.12
_exptl_crystal_size_mid 0.12
_exptl_crystal_size_min 0.1
_refine_diff_density_max 1.7246
_refine_diff_density_min -0.9242
_refine_diff_density_rms 0.1478
_refine_ls_d_res_high 0.7706
_refine_ls_d_res_low 11.4948
_refine_ls_goodness_of_fit_ref 1.0530
_refine_ls_hydrogen_treatment mixed
_refine_ls_matrix_type full
_refine_ls_number_constraints 6
_refine_ls_number_parameters 139
_refine_ls_number_reflns 2321
_refine_ls_number_restraints 0
_refine_ls_restrained_S_all 1.0530
_refine_ls_R_factor_all 0.0254
_refine_ls_R_factor_gt 0.0241
_refine_ls_shift/su_max 0.0010
_refine_ls_shift/su_mean 0.0000
_refine_ls_structure_factor_coef Fsqd
_refine_ls_weighting_details 'w=1/[\s^2^(Fo^2^)+(0.0298P)^2^+111.8117P] where P=(Fo^2^+2Fc^2^)/3'
_refine_ls_weighting_scheme calc
_refine_ls_wR_factor_gt 0.0668
_refine_ls_wR_factor_ref 0.0685
_reflns_Friedel_coverage 0.0
_reflns_limit_h_max 16
_reflns_limit_h_min 0
_reflns_limit_k_max 29
_reflns_limit_k_min 2
_reflns_limit_l_max 29
_reflns_limit_l_min 0
_reflns_number_gt 2223
_reflns_number_total 2321
_reflns_threshold_expression I>=2u(I)
_cod_data_source_file c4dt01593b2.cif
_cod_data_source_block AA
_cod_depositor_comments 'Adding full bibliography for 7031582--7031585.cif.'
_cod_database_code 7031584
_olex2_refinement_description
;
1. Fixed Uiso
 At 1.2 times of:
  All C(H) groups
2.a Aromatic/amide H refined with riding coordinates:
 C4(H2), C3(H1), C5(H3)
;

loop_
_space_group_symop_id
_space_group_symop_operation_xyz
1 x,y,z
2 z,x,y
3 y,z,x
4 -y,-z+1/2,x
5 z,-x,-y+1/2
6 -y+1/2,z,-x
7 -z,-x+1/2,y
8 -z+1/2,x,-y
9 y,-z,-x+1/2
10 x,-y,-z+1/2
11 -x+1/2,y,-z
12 -x,-y+1/2,z
13 -x,-y,-z
14 -z,-x,-y
15 -y,-z,-x
16 y,z-1/2,-x
17 -z,x,y-1/2
18 y-1/2,-z,x
19 z,x-1/2,-y
20 z-1/2,-x,y
21 -y,z,x-1/2
22 -x,y,z-1/2
23 x-1/2,-y,z
24 x,y-1/2,-z
25 x+1/2,y+1/2,z+1/2
26 z+1/2,x+1/2,y+1/2
27 y+1/2,z+1/2,x+1/2
28 -y+1/2,-z+1,x+1/2
29 z+1/2,-x+1/2,-y+1
30 -y+1,z+1/2,-x+1/2
31 -z+1/2,-x+1,y+1/2
32 -z+1,x+1/2,-y+1/2
33 y+1/2,-z+1/2,-x+1
34 x+1/2,-y+1/2,-z+1
35 -x+1,y+1/2,-z+1/2
36 -x+1/2,-y+1,z+1/2
37 -x+1/2,-y+1/2,-z+1/2
38 -z+1/2,-x+1/2,-y+1/2
39 -y+1/2,-z+1/2,-x+1/2
40 y+1/2,z,-x+1/2
41 -z+1/2,x+1/2,y
42 y,-z+1/2,x+1/2
43 z+1/2,x,-y+1/2
44 z,-x+1/2,y+1/2
45 -y+1/2,z+1/2,x
46 -x+1/2,y+1/2,z
47 x,-y+1/2,z+1/2
48 x+1/2,y,-z+1/2

loop_
_atom_site_label
_atom_site_type_symbol
_atom_site_fract_x
_atom_site_fract_y
_atom_site_fract_z
_atom_site_U_iso_or_equiv
_atom_site_adp_type
_atom_site_occupancy
_atom_site_refinement_flags_posn
Cd2 Cd 0.759175(9) 0.687174(8) 0.119347(9) 0.00658(8) Uani 1.000000 .
O4 O 0.60724(10) 0.74441(10) 0.21717(9) 0.0149(5) Uani 1.000000 .
O5 O 0.67899(9) 0.69378(9) 0.17680(9) 0.0115(4) Uani 1.000000 .
O3 O 0.67615(10) 0.68811(9) 0.05819(10) 0.0105(4) Uani 1.000000 .
O2 O 0.67083(10) 0.69385(10) -0.04953(9) 0.0128(4) Uani 1.000000 .
O1 O 0.60942(10) 0.75688(10) -0.09182(9) 0.0158(5) Uani 1.000000 .
C7 C 0.63472(13) 0.73029(13) 0.06175(12) 0.0090(5) Uani 1.000000 .
C2 C 0.61123(13) 0.75368(14) 0.01026(13) 0.0117(6) Uani 1.000000 .
C4 C 0.54950(17) 0.81760(17) 0.06655(15) 0.0246(8) Uani 1.000000 .
H2 H 0.52110(17) 0.84757(17) 0.06839(15) 0.0295(10) Uiso 1.000000 R
C3 C 0.56866(15) 0.79685(15) 0.01318(14) 0.0186(7) Uani 1.000000 .
H1 H 0.55264(15) 0.81219(15) -0.02168(14) 0.0223(8) Uiso 1.000000 R
C6 C 0.61491(13) 0.75034(13) 0.11613(12) 0.0098(5) Uani 1.000000 .
C5 C 0.57223(15) 0.79413(15) 0.11686(13) 0.0166(6) Uani 1.000000 .
H3 H 0.55857(15) 0.80804(15) 0.15330(13) 0.0200(8) Uiso 1.000000 R
C1 C 0.63165(13) 0.73359(13) -0.04828(13) 0.0111(6) Uani 1.000000 .
C8 C 0.63541(13) 0.72806(13) 0.17375(13) 0.0095(5) Uani 1.000000 .
H4 H 0.682(2) 0.681(2) 0.025(2) 0.023(12) Uiso 1.000000 .
O6 O 0.5520(8) 0.5869(8) -0.0613(9) 0.364(11) Uani 1.000000 .

loop_
_atom_site_aniso_label
_atom_site_aniso_U_11
_atom_site_aniso_U_22
_atom_site_aniso_U_33
_atom_site_aniso_U_12
_atom_site_aniso_U_13
_atom_site_aniso_U_23
Cd2 0.00711(12) 0.00496(11) 0.00767(11) 0.00000(7) -0.00033(7) 0.00100(7)
O4 0.0194(11) 0.0199(11) 0.0053(10) 0.0081(9) 0.0003(8) -0.0002(8)
O5 0.0111(10) 0.0137(10) 0.0097(10) 0.0031(8) 0.0008(8) 0.0046(8)
O3 0.0122(10) 0.0115(10) 0.0077(10) 0.0048(8) -0.0004(8) -0.0024(8)
O2 0.0172(11) 0.0128(10) 0.0085(10) 0.0029(8) 0.0035(8) -0.0002(8)
O1 0.0207(11) 0.0209(12) 0.0059(10) 0.0043(9) -0.0005(8) 0.0008(8)
C7 0.0086(13) 0.0103(13) 0.0081(13) 0.0011(10) 0.0001(10) -0.0002(10)
C2 0.0141(14) 0.0136(14) 0.0076(14) 0.0024(11) 0.0003(11) -0.0002(11)
C4 0.0305(19) 0.0308(19) 0.0123(15) 0.0234(16) -0.0005(14) -0.0005(14)
C3 0.0241(17) 0.0237(17) 0.0079(14) 0.0133(14) -0.0027(12) 0.0026(12)
C6 0.0121(14) 0.0115(13) 0.0058(13) 0.0040(11) -0.0003(10) 0.0007(10)
C5 0.0207(16) 0.0210(16) 0.0082(14) 0.0124(13) 0.0016(12) -0.0019(12)
C1 0.0130(14) 0.0125(14) 0.0077(13) -0.0023(11) 0.0006(11) -0.0009(11)
C8 0.0119(13) 0.0093(13) 0.0072(13) -0.0008(11) -0.0017(10) -0.0004(10)
O6 0.36(2) 0.35(2) 0.38(3) 0.12(2) -0.15(2) -0.04(2)

loop_
_atom_type_symbol
_atom_type_scat_dispersion_real
_atom_type_scat_dispersion_imag
_atom_type_scat_Cromer_Mann_a1
_atom_type_scat_Cromer_Mann_a2
_atom_type_scat_Cromer_Mann_a3
_atom_type_scat_Cromer_Mann_a4
_atom_type_scat_Cromer_Mann_b1
_atom_type_scat_Cromer_Mann_b2
_atom_type_scat_Cromer_Mann_b3
_atom_type_scat_Cromer_Mann_b4
_atom_type_scat_Cromer_Mann_c
_atom_type_scat_source
_atom_type_scat_dispersion_source
H 0.00000 0.00000 0.49300 0.32291 0.14019 0.04081 10.51090 26.12570 3.14236 57.79970 0.0030380000826 'International Tables Volume C Table 6.1.1.4 (pp. 500-502)' 'Henke, Gullikson and Davis, At. Data and Nucl. Data Tables, 1993, 54, 2'
C 0.00347 0.00161 2.31000 1.02000 1.58860 0.86500 20.84390 10.20750 0.56870 51.65120 0.215599998832 'International Tables Volume C Table 6.1.1.4 (pp. 500-502)' 'Henke, Gullikson and Davis, At. Data and Nucl. Data Tables, 1993, 54, 2'
O 0.01158 0.00611 3.04850 2.28680 1.54630 0.86700 13.27710 5.70110 0.32390 32.90890 0.250800013542 'International Tables Volume C Table 6.1.1.4 (pp. 500-502)' 'Henke, Gullikson and Davis, At. Data and Nucl. Data Tables, 1993, 54, 2'
Cd -0.80532 1.22853 19.22140 17.64440 4.46100 1.60290 0.59460 6.90890 24.70080 87.48250 5.06939983368 'International Tables Volume C Table 6.1.1.4 (pp. 500-502)' 'Henke, Gullikson and Davis, At. Data and Nucl. Data Tables, 1993, 54, 2'

loop_
_geom_angle_atom_site_label_1
_geom_angle_atom_site_label_2
_geom_angle_atom_site_label_3
_geom_angle
_geom_angle_site_symmetry_1
_geom_angle_site_symmetry_3
O5 Cd2 O4 88.65(8) . 28_654
O5 Cd2 O4 101.61(8) 17_655 28_654
O3 Cd2 O4 83.49(8) . 28_654
O3 Cd2 O5 72.00(8) . .
O3 Cd2 O5 166.41(8) . 17_655
O2 Cd2 O4 82.59(9) 11_655 28_654
O2 Cd2 O5 167.93(8) 11_655 .
O2 Cd2 O5 94.52(8) 11_655 17_655
O2 Cd2 O3 98.64(8) 11_655 .
O1 Cd2 O4 166.38(9) 42_554 28_654
O1 Cd2 O5 90.64(8) 42_554 17_655
O1 Cd2 O5 96.15(8) 42_554 .
O1 Cd2 O3 85.89(8) 42_554 .
O1 Cd2 O2 90.63(8) 42_554 11_655
C8 O4 Cd2 135.8(2) . 29_565
C8 O5 Cd2 130.23(19) . .
C8 O5 Cd2 124.56(19) . 16_566
C7 O3 Cd2 122.28(18) . .
H4 O3 Cd2 116(3) . .
H4 O3 C7 108(3) . .
C1 O2 Cd2 124.03(19) . 11_655
C1 O1 Cd2 140.1(2) . 43
C2 C7 O3 119.3(3) . .
C6 C7 O3 120.8(3) . .
C6 C7 C2 119.8(3) . .
C3 C2 C7 120.0(3) . .
C1 C2 C7 121.1(3) . .
C1 C2 C3 118.8(3) . .
C3 C4 H2 120.44(19) . .
C5 C4 H2 120.44(19) . .
C5 C4 C3 119.1(3) . .
C4 C3 C2 120.6(3) . .
H1 C3 C2 119.68(17) . .
H1 C3 C4 119.68(19) . .
C5 C6 C7 118.1(3) . .
C8 C6 C7 124.9(3) . .
C8 C6 C5 117.0(3) . .
C6 C5 C4 122.3(3) . .
H3 C5 C4 118.85(19) . .
H3 C5 C6 118.85(17) . .
O1 C1 O2 125.2(3) . .
C2 C1 O2 117.4(3) . .
C2 C1 O1 117.4(3) . .
O5 C8 O4 123.3(3) . .
C6 C8 O4 116.2(3) . .
C6 C8 O5 120.5(3) . .

loop_
_geom_bond_atom_site_label_1
_geom_bond_atom_site_label_2
_geom_bond_distance
_geom_bond_site_symmetry_2
Cd2 O4 2.218(2) 28_654
Cd2 O5 2.273(2) .
Cd2 O5 2.265(2) 17_655
Cd2 O3 2.371(2) .
Cd2 O2 2.278(2) 11_655
Cd2 O1 2.205(2) 42_554
O4 C8 1.248(4) .
O5 C8 1.277(4) .
O3 C7 1.362(4) .
O3 H4 0.78(5) .
O2 C1 1.283(4) .
O1 C1 1.245(4) .
C7 C2 1.408(4) .
C7 C6 1.408(4) .
C2 C3 1.396(4) .
C2 C1 1.498(4) .
C4 H2 0.9500 .
C4 C3 1.388(4) .
C4 C5 1.379(4) .
C3 H1 0.9500 .
C6 C5 1.406(4) .
C6 C8 1.496(4) .
C5 H3 0.9500 .
